data_7102442
loop_
_publ_author_name
'Hern\'andez-Arganis, Michelle'
'Hern\'andez-Ortega, Sim\'on'
'Toscano, Rub\'en A'
'Garc\'ia-Montalvo, Ver\'onica'
'Cea-Olivares, Raymundo'

_publ_section_title
;
 A powerful novel strategy for the preparation of discrete inorganic
 carbon-free rings containing alkaline cations.
;
_journal_issue 3
_journal_name_full 'Chemical communications (Cambridge, England)'
_journal_page_first 310
_journal_page_last 311
_journal_paper_doi 10.1039/b311524k
_journal_year 2004
_chemical_formula_sum 'C34 H42 Li N O6 P2 S2'
_chemical_formula_weight 693.69
_chemical_name_common (Li(15C5))(Ph2SPNPSPh2)
_chemical_name_systematic
;
?
;
_space_group_IT_number 2
_symmetry_cell_setting triclinic
_symmetry_space_group_name_Hall '-P 1'
_symmetry_space_group_name_H-M 'P -1'
_atom_sites_solution_hydrogens geom
_atom_sites_solution_primary direct
_atom_sites_solution_secondary difmap
_audit_creation_method SHELXL-97
_cell_angle_alpha 96.49(2)
_cell_angle_beta 90.96(1)
_cell_angle_gamma 103.93(3)
_cell_formula_units_Z 2
_cell_length_a 11.473(2)
_cell_length_b 12.017(3)
_cell_length_c 13.736(2)
_cell_measurement_reflns_used 38
_cell_measurement_temperature 293(2)
_cell_measurement_theta_max 24.48
_cell_measurement_theta_min 5.31
_cell_volume 1824.4(6)
_computing_cell_refinement 'xscans ver 2.1 (Siemens 1994)'
_computing_data_collection 'xscans ver 2.1 (Siemens 1994)'
_computing_data_reduction 'xscans ver 2.1 (Siemens 1994)'
_computing_molecular_graphics 'XP SHELXTL/PC (Sheldrick 1990)'
_computing_publication_material 'SHELXL-97 (Sheldrick, 1997)'
_computing_structure_refinement 'SHELXL-97 (Sheldrick, 1997)'
_computing_structure_solution 'SHELXS-97 (Sheldrick, 1990)'
_diffrn_ambient_temperature 293(2)
_diffrn_measured_fraction_theta_full 0.999
_diffrn_measured_fraction_theta_max 0.999
_diffrn_measurement_device_type 'Siemens P4/PC'
_diffrn_measurement_method \w-2\q
_diffrn_radiation_monochromator graphite
_diffrn_radiation_source 'fine-focus sealed tube'
_diffrn_radiation_type MoK\a
_diffrn_radiation_wavelength 0.71073
_diffrn_reflns_av_R_equivalents 0.0500
_diffrn_reflns_av_sigmaI/netI 0.0768
_diffrn_reflns_limit_h_max 13
_diffrn_reflns_limit_h_min 0
_diffrn_reflns_limit_k_max 13
_diffrn_reflns_limit_k_min -14
_diffrn_reflns_limit_l_max 16
_diffrn_reflns_limit_l_min -16
_diffrn_reflns_number 6777
_diffrn_reflns_theta_full 25.00
_diffrn_reflns_theta_max 25.00
_diffrn_reflns_theta_min 1.76
_diffrn_standards_decay_% 3
_diffrn_standards_interval_count 97
_diffrn_standards_number 3
_exptl_absorpt_coefficient_mu 0.276
_exptl_absorpt_correction_T_max 0.9624
_exptl_absorpt_correction_T_min 0.9169
_exptl_absorpt_correction_type psi-scan
_exptl_crystal_colour Colorless
_exptl_crystal_density_diffrn 1.263
_exptl_crystal_density_method 'not measured'
_exptl_crystal_description Prism
_exptl_crystal_F_000 732
_exptl_crystal_size_max 0.32
_exptl_crystal_size_mid 0.32
_exptl_crystal_size_min 0.14
_refine_diff_density_max 0.799
_refine_diff_density_min -0.444
_refine_diff_density_rms 0.061
_refine_ls_extinction_method none
_refine_ls_goodness_of_fit_ref 0.936
_refine_ls_hydrogen_treatment 'noref, except H6A and H6B'
_refine_ls_matrix_type full
_refine_ls_number_parameters 422
_refine_ls_number_reflns 6426
_refine_ls_number_restraints 2
_refine_ls_restrained_S_all 0.936
_refine_ls_R_factor_all 0.1022
_refine_ls_R_factor_gt 0.0631
_refine_ls_shift/su_max 1.853
_refine_ls_shift/su_mean 0.006
_refine_ls_structure_factor_coef Fsqd
_refine_ls_weighting_details 'w=1/[\s^2^(Fo^2^)+(0.1000P)^2^] where P=(Fo^2^+2Fc^2^)/3'
_refine_ls_weighting_scheme calc
_refine_ls_wR_factor_gt 0.1594
_refine_ls_wR_factor_ref 0.1788
_reflns_number_gt 3968
_reflns_number_total 6426
_reflns_threshold_expression >2sigma(I)
_cod_data_source_file b311524k.txt
_cod_data_source_block compound2
_cod_depositor_comments
;
The following automatic conversions were performed:
'_symmetry_cell_setting' value 'Triclinic' changed to 'triclinic'
according to '/home/saulius/struct/CIF-dictionaries/cif_core.dic'
dictionary named 'cif_core.dic' version 2.4.1 from 2010-06-29.

Automatic conversion script
Id: cif_fix_enum 1527 2010-12-29 10:47:43Z saulius 

The following automatic conversions were performed:

'_exptl_absorpt_correction_type' tag value 'Psi-scans' was replaced
with 'psi-scan' value.

Automatic conversion script
Id: cif_fix_values 1646 2011-03-28 12:23:43Z adriana 

The following automatic conversions were performed:

'_refine_ls_weighting_scheme' value 'calc
w=1/[\s^2^(Fo^2^)+(0.1000P)^2^] where P=(Fo^2^+2Fc^2^)/3' was changed
to 'calc'. New tag '_refine_ls_weighting_details' was created. The
value of the new tag was set to 'w=1/[\s^2^(Fo^2^)+(0.1000P)^2^]
where P=(Fo^2^+2Fc^2^)/3'.

Automatic conversion script
Id: cif_fix_values 3143 2015-03-26 13:38:13Z robertas 
;
_cod_database_code 7102442

loop_
_symmetry_equiv_pos_as_xyz
'x, y, z'
'-x, -y, -z'

loop_
_atom_site_label
_atom_site_type_symbol
_atom_site_fract_x
_atom_site_fract_y
_atom_site_fract_z
_atom_site_U_iso_or_equiv
_atom_site_adp_type
_atom_site_occupancy
_atom_site_calc_flag
_atom_site_refinement_flags
P1 P 0.30369(9) 0.29045(9) 0.21783(7) 0.0396(3) Uani 1 d .
P2 P 0.11905(9) 0.41350(9) 0.28292(7) 0.0387(3) Uani 1 d .
S1 S 0.25601(12) 0.12700(10) 0.24484(10) 0.0637(4) Uani 1 d .
S2 S 0.07741(11) 0.35222(11) 0.40888(8) 0.0568(3) Uani 1 d .
N1 N 0.2058(3) 0.3636(3) 0.2098(2) 0.0454(8) Uani 1 d .
C1 C 0.3727(3) 0.2945(4) 0.0982(3) 0.0436(9) Uani 1 d .
C2 C 0.4445(4) 0.2213(4) 0.0692(3) 0.0586(12) Uani 1 d .
H2 H 0.4604 0.1710 0.1114 0.060 Uiso 1 calc R
C3 C 0.4936(5) 0.2218(5) -0.0228(4) 0.0701(14) Uani 1 d .
H3 H 0.5422 0.1720 -0.0413 0.060 Uiso 1 calc R
C4 C 0.4710(4) 0.2952(5) -0.0868(3) 0.0643(13) Uani 1 d .
H4 H 0.5031 0.2944 -0.1486 0.060 Uiso 1 calc R
C5 C 0.4007(5) 0.3696(5) -0.0586(3) 0.0639(13) Uani 1 d .
H5 H 0.3856 0.4199 -0.1011 0.060 Uiso 1 calc R
C6 C 0.3517(4) 0.3702(4) 0.0339(3) 0.0538(11) Uani 1 d .
H6 H 0.3048 0.4215 0.0527 0.060 Uiso 1 calc R
C7 C 0.4281(3) 0.3710(4) 0.3014(3) 0.0425(9) Uani 1 d .
C8 C 0.4819(4) 0.3183(5) 0.3692(3) 0.0607(12) Uani 1 d .
H8 H 0.4528 0.2399 0.3735 0.060 Uiso 1 calc R
C9 C 0.5777(5) 0.3814(7) 0.4297(4) 0.0800(17) Uani 1 d .
H9 H 0.6121 0.3452 0.4748 0.060 Uiso 1 calc R
C10 C 0.6228(5) 0.4964(7) 0.4242(4) 0.0819(18) Uani 1 d .
H10 H 0.6874 0.5382 0.4654 0.060 Uiso 1 calc R
C11 C 0.5717(5) 0.5512(5) 0.3565(4) 0.0735(14) Uani 1 d .
H11 H 0.6027 0.6293 0.3516 0.060 Uiso 1 calc R
C12 C 0.4743(4) 0.4880(4) 0.2966(3) 0.0564(11) Uani 1 d .
H12 H 0.4391 0.5247 0.2524 0.060 Uiso 1 calc R
C13 C -0.0174(3) 0.4034(3) 0.2079(3) 0.0395(8) Uani 1 d .
C14 C -0.0156(4) 0.3869(4) 0.1066(3) 0.0532(11) Uani 1 d .
H14 H 0.0537 0.3763 0.0767 0.060 Uiso 1 calc R
C15 C -0.1175(5) 0.3862(5) 0.0492(4) 0.0661(13) Uani 1 d .
H15 H -0.1157 0.3759 -0.0189 0.060 Uiso 1 calc R
C16 C -0.2203(4) 0.4007(4) 0.0931(4) 0.0639(13) Uani 1 d .
H16 H -0.2882 0.3996 0.0547 0.060 Uiso 1 calc R
C17 C -0.2235(4) 0.4166(5) 0.1927(4) 0.0674(14) Uani 1 d .
H17 H -0.2934 0.4262 0.2220 0.060 Uiso 1 calc R
C18 C -0.1218(4) 0.4185(4) 0.2508(3) 0.0543(11) Uani 1 d .
H18 H -0.1242 0.4300 0.3188 0.060 Uiso 1 calc R
C19 C 0.1776(3) 0.5706(4) 0.3052(3) 0.0450(9) Uani 1 d .
C20 C 0.2307(4) 0.6309(4) 0.2303(4) 0.0556(11) Uani 1 d .
H20 H 0.2413 0.5904 0.1707 0.060 Uiso 1 calc R
C21 C 0.2679(5) 0.7501(5) 0.2430(5) 0.0750(15) Uani 1 d .
H21 H 0.3033 0.7893 0.1922 0.060 Uiso 1 calc R
C22 C 0.2521(5) 0.8110(5) 0.3318(5) 0.0812(17) Uani 1 d .
H22 H 0.2759 0.8912 0.3403 0.060 Uiso 1 calc R
C23 C 0.2009(5) 0.7523(5) 0.4075(4) 0.0733(15) Uani 1 d .
H23 H 0.1924 0.7932 0.4675 0.060 Uiso 1 calc R
C24 C 0.1625(4) 0.6336(4) 0.3948(3) 0.0559(11) Uani 1 d .
H24 H 0.1263 0.5950 0.4456 0.060 Uiso 1 calc R
O1 O 0.1975(4) 0.1779(3) 0.6302(3) 0.0791(10) Uani 1 d .
O2 O 0.2902(4) -0.0039(3) 0.5973(3) 0.0842(11) Uani 1 d .
O3 O 0.2938(5) -0.0474(5) 0.7819(4) 0.1123(16) Uani 1 d .
O4 O 0.1379(7) 0.0325(6) 0.8896(4) 0.144(2) Uani 1 d .
O5 O 0.0524(6) 0.1618(4) 0.7783(4) 0.124(2) Uani 1 d .
O6 O 0.0234(4) -0.0816(4) 0.6777(4) 0.0914(13) Uani 1 d D
H6A H -0.047(2) -0.077(4) 0.702(3) 0.060 Uiso 1 d D
H6B H 0.009(4) -0.1548(16) 0.650(3) 0.060 Uiso 1 d D
Li Li 0.1597(8) 0.0373(7) 0.7261(6) 0.064(2) Uani 1 d .
C25 C 0.2206(6) 0.1405(6) 0.5342(4) 0.0884(18) Uani 1 d .
H25A H 0.2419 0.2055 0.4967 0.060 Uiso 1 calc R
H25B H 0.1498 0.0862 0.5027 0.060 Uiso 1 calc R
C26 C 0.3208(6) 0.0845(5) 0.5393(4) 0.0868(18) Uani 1 d .
H26A H 0.3373 0.0538 0.4740 0.060 Uiso 1 calc R
H26B H 0.3927 0.1404 0.5670 0.060 Uiso 1 calc R
C27 C 0.3822(7) -0.0452(7) 0.6317(6) 0.107(2) Uani 1 d .
H27A H 0.4498 0.0189 0.6542 0.060 Uiso 1 calc R
H27B H 0.4082 -0.0932 0.5791 0.060 Uiso 1 calc R
C28 C 0.3430(9) -0.1132(8) 0.7130(6) 0.132(3) Uani 1 d .
H28A H 0.2838 -0.1837 0.6888 0.060 Uiso 1 calc R
H28B H 0.4111 -0.1340 0.7424 0.060 Uiso 1 calc R
C29 C 0.2663(9) -0.0908(8) 0.8646(6) 0.129(3) Uani 1 d .
H29A H 0.3391 -0.0995 0.8966 0.060 Uiso 1 calc R
H29B H 0.2128 -0.1671 0.8500 0.060 Uiso 1 calc R
C30 C 0.2090(8) -0.0202(9) 0.9321(5) 0.118(3) Uani 1 d .
H30A H 0.1626 -0.0691 0.9765 0.060 Uiso 1 calc R
H30B H 0.2711 0.0374 0.9712 0.060 Uiso 1 calc R
C31 C 0.0902(9) 0.1087(8) 0.9322(6) 0.134(3) Uani 1 d .
H31A H 0.1537 0.1659 0.9701 0.060 Uiso 1 calc R
H31B H 0.0358 0.0717 0.9788 0.060 Uiso 1 calc R
C32 C 0.0282(13) 0.1668(9) 0.8793(6) 0.199(7) Uani 1 d .
H32A H 0.0472 0.2472 0.9075 0.060 Uiso 1 calc R
H32B H -0.0572 0.1354 0.8855 0.060 Uiso 1 calc R
C33 C 0.0785(6) 0.2594(5) 0.7409(5) 0.0884(18) Uani 1 d .
H33A H 0.1467 0.3119 0.7774 0.060 Uiso 1 calc R
H33B H 0.0107 0.2945 0.7461 0.060 Uiso 1 calc R
C34 C 0.1066(6) 0.2407(6) 0.6387(5) 0.0879(19) Uani 1 d .
H34A H 0.0350 0.1976 0.6003 0.060 Uiso 1 calc R
H34B H 0.1346 0.3144 0.6138 0.060 Uiso 1 calc R

loop_
_atom_site_aniso_label
_atom_site_aniso_U_11
_atom_site_aniso_U_22
_atom_site_aniso_U_33
_atom_site_aniso_U_23
_atom_site_aniso_U_13
_atom_site_aniso_U_12
P1 0.0342(5) 0.0453(6) 0.0412(5) 0.0061(4) 0.0047(4) 0.0127(4)
P2 0.0354(5) 0.0479(6) 0.0353(5) 0.0067(4) 0.0023(4) 0.0142(4)
S1 0.0638(8) 0.0489(7) 0.0809(9) 0.0174(6) 0.0187(7) 0.0134(6)
S2 0.0682(8) 0.0655(7) 0.0409(6) 0.0166(5) 0.0082(5) 0.0198(6)
N1 0.0393(18) 0.059(2) 0.0430(18) 0.0084(15) 0.0043(15) 0.0211(16)
C1 0.034(2) 0.051(2) 0.043(2) 0.0029(18) 0.0035(17) 0.0065(18)
C2 0.053(3) 0.077(3) 0.054(3) 0.009(2) 0.010(2) 0.031(2)
C3 0.060(3) 0.090(4) 0.068(3) 0.000(3) 0.019(3) 0.035(3)
C4 0.061(3) 0.084(3) 0.047(3) 0.005(2) 0.017(2) 0.014(3)
C5 0.069(3) 0.075(3) 0.052(3) 0.020(2) 0.016(2) 0.017(3)
C6 0.056(3) 0.053(3) 0.054(3) 0.005(2) 0.015(2) 0.015(2)
C7 0.033(2) 0.058(2) 0.039(2) 0.0044(17) 0.0047(16) 0.0164(18)
C8 0.059(3) 0.083(3) 0.050(3) 0.012(2) 0.002(2) 0.034(3)
C9 0.067(3) 0.127(6) 0.053(3) 0.006(3) -0.014(3) 0.042(4)
C10 0.052(3) 0.131(6) 0.055(3) -0.022(3) -0.012(2) 0.023(3)
C11 0.055(3) 0.075(3) 0.078(4) -0.016(3) 0.002(3) 0.003(3)
C12 0.047(2) 0.061(3) 0.059(3) 0.001(2) 0.001(2) 0.012(2)
C13 0.0310(19) 0.044(2) 0.046(2) 0.0085(17) 0.0027(16) 0.0120(16)
C14 0.046(2) 0.073(3) 0.044(2) 0.006(2) 0.0007(19) 0.022(2)
C15 0.070(3) 0.080(3) 0.049(3) 0.006(2) -0.013(2) 0.021(3)
C16 0.051(3) 0.061(3) 0.080(4) 0.003(2) -0.021(2) 0.018(2)
C17 0.037(2) 0.075(3) 0.094(4) 0.005(3) 0.004(2) 0.022(2)
C18 0.044(2) 0.066(3) 0.057(3) 0.004(2) 0.006(2) 0.022(2)
C19 0.036(2) 0.049(2) 0.050(2) 0.0021(18) -0.0002(18) 0.0144(18)
C20 0.055(3) 0.052(3) 0.061(3) 0.007(2) 0.012(2) 0.015(2)
C21 0.064(3) 0.062(3) 0.099(4) 0.018(3) 0.022(3) 0.012(3)
C22 0.067(3) 0.049(3) 0.120(5) -0.004(3) 0.000(3) 0.006(3)
C23 0.074(4) 0.062(3) 0.077(4) -0.017(3) -0.006(3) 0.017(3)
C24 0.055(3) 0.065(3) 0.047(2) -0.001(2) -0.004(2) 0.018(2)
O1 0.082(3) 0.086(3) 0.074(2) 0.022(2) 0.012(2) 0.021(2)
O2 0.092(3) 0.078(3) 0.091(3) 0.020(2) 0.010(2) 0.030(2)
O3 0.117(4) 0.139(4) 0.099(3) 0.045(3) 0.023(3) 0.050(3)
O4 0.224(7) 0.148(5) 0.084(3) 0.003(3) 0.008(4) 0.095(5)
O5 0.205(6) 0.080(3) 0.110(4) 0.027(3) 0.066(4) 0.065(4)
O6 0.061(2) 0.075(3) 0.122(4) -0.020(2) 0.018(2) -0.001(2)
Li 0.069(5) 0.053(4) 0.070(5) 0.010(4) 0.001(4) 0.013(4)
C25 0.104(5) 0.094(4) 0.072(4) 0.029(3) 0.021(3) 0.024(4)
C26 0.108(5) 0.083(4) 0.077(4) 0.014(3) 0.032(4) 0.033(4)
C27 0.103(5) 0.123(6) 0.108(5) 0.005(5) 0.008(4) 0.056(5)
C28 0.158(8) 0.156(8) 0.128(6) 0.051(6) 0.053(6) 0.112(7)
C29 0.160(8) 0.143(7) 0.114(6) 0.072(6) 0.015(6) 0.067(7)
C30 0.102(5) 0.182(9) 0.074(4) 0.042(5) -0.003(4) 0.029(6)
C31 0.176(9) 0.115(6) 0.117(6) 0.023(5) 0.086(7) 0.039(6)
C32 0.389(19) 0.181(9) 0.107(6) 0.054(6) 0.144(9) 0.199(12)
C33 0.076(4) 0.080(4) 0.115(5) 0.015(4) 0.006(4) 0.028(3)
C34 0.098(4) 0.103(5) 0.091(4) 0.045(4) 0.024(4) 0.063(4)

loop_
_atom_type_symbol
_atom_type_description
_atom_type_scat_dispersion_real
_atom_type_scat_dispersion_imag
_atom_type_scat_source
C C 0.0033 0.0016 'International Tables Vol C Tables 4.2.6.8 and 6.1.1.4'
H H 0.0000 0.0000 'International Tables Vol C Tables 4.2.6.8 and 6.1.1.4'
Li Li -0.0003 0.0001 'International Tables Vol C Tables 4.2.6.8 and 6.1.1.4'
N N 0.0061 0.0033 'International Tables Vol C Tables 4.2.6.8 and 6.1.1.4'
O O 0.0106 0.0060 'International Tables Vol C Tables 4.2.6.8 and 6.1.1.4'
P P 0.1023 0.0942 'International Tables Vol C Tables 4.2.6.8 and 6.1.1.4'
S S 0.1246 0.1234 'International Tables Vol C Tables 4.2.6.8 and 6.1.1.4'

loop_
_geom_angle_atom_site_label_1
_geom_angle_atom_site_label_2
_geom_angle_atom_site_label_3
_geom_angle
N1 P1 C7 110.11(18)
N1 P1 C1 103.52(17)
C7 P1 C1 102.30(18)
N1 P1 S1 120.83(15)
C7 P1 S1 109.98(14)
C1 P1 S1 108.29(14)
N1 P2 C13 104.68(17)
N1 P2 C19 107.65(18)
C13 P2 C19 100.67(17)
N1 P2 S2 121.90(13)
C13 P2 S2 110.39(13)
C19 P2 S2 109.42(14)
P1 N1 P2 136.1(2)
C2 C1 C6 118.5(4)
C2 C1 P1 120.7(3)
C6 C1 P1 120.9(3)
C1 C2 C3 120.6(4)
C4 C3 C2 120.8(4)
C5 C4 C3 119.2(4)
C4 C5 C6 120.4(4)
C1 C6 C5 120.5(4)
C12 C7 C8 118.1(4)
C12 C7 P1 119.7(3)
C8 C7 P1 122.2(4)
C9 C8 C7 120.7(5)
C10 C9 C8 120.8(5)
C9 C10 C11 119.8(5)
C12 C11 C10 119.2(6)
C11 C12 C7 121.3(5)
C14 C13 C18 118.9(4)
C14 C13 P2 120.1(3)
C18 C13 P2 120.9(3)
C13 C14 C15 120.2(4)
C16 C15 C14 120.0(4)
C17 C16 C15 120.4(4)
C16 C17 C18 120.1(4)
C13 C18 C17 120.4(4)
C20 C19 C24 118.5(4)
C20 C19 P2 119.9(3)
C24 C19 P2 121.4(3)
C21 C20 C19 121.1(5)
C20 C21 C22 119.7(5)
C23 C22 C21 120.0(5)
C24 C23 C22 120.5(5)
C23 C24 C19 120.3(5)
C25 O1 C34 114.9(5)
C25 O1 Li 113.4(4)
C34 O1 Li 109.9(4)
C27 O2 C26 116.7(5)
C27 O2 Li 112.0(4)
C26 O2 Li 112.3(4)
C29 O3 C28 116.2(6)
C29 O3 Li 114.1(5)
C28 O3 Li 116.4(5)
C31 O4 C30 125.5(8)
C31 O4 Li 115.5(6)
C30 O4 Li 114.9(5)
C33 O5 C32 117.1(6)
C33 O5 Li 115.2(5)
C32 O5 Li 115.2(5)
O6 Li O3 107.1(4)
O6 Li O5 94.3(4)
O3 Li O5 140.2(5)
O6 Li O1 111.5(4)
O3 Li O1 125.5(4)
O5 Li O1 73.0(3)
O6 Li O4 99.5(4)
O3 Li O4 71.8(3)
O5 Li O4 71.7(3)
O1 Li O4 134.1(4)
O6 Li O2 96.0(4)
O3 Li O2 69.6(3)
O5 Li O2 142.2(4)
O1 Li O2 69.4(3)
O4 Li O2 141.1(4)
O1 C25 C26 107.3(5)
O2 C26 C25 108.9(5)
O2 C27 C28 110.5(6)
O3 C28 C27 108.5(6)
O3 C29 C30 113.5(6)
O4 C30 C29 114.5(6)
O4 C31 C32 120.7(8)
C31 C32 O5 114.5(7)
O5 C33 C34 110.5(5)
O1 C34 C33 109.4(5)

loop_
_geom_bond_atom_site_label_1
_geom_bond_atom_site_label_2
_geom_bond_distance
P1 N1 1.593(3)
P1 C7 1.822(4)
P1 C1 1.837(4)
P1 S1 1.9873(16)
P2 N1 1.595(3)
P2 C13 1.831(4)
P2 C19 1.833(4)
P2 S2 1.9775(14)
C1 C2 1.376(6)
C1 C6 1.394(6)
C2 C3 1.392(6)
C3 C4 1.377(7)
C4 C5 1.370(7)
C5 C6 1.398(6)
C7 C12 1.388(6)
C7 C8 1.396(6)
C8 C9 1.378(8)
C9 C10 1.366(9)
C10 C11 1.395(8)
C11 C12 1.387(7)
C13 C14 1.385(6)
C13 C18 1.385(5)
C14 C15 1.397(6)
C15 C16 1.373(7)
C16 C17 1.361(7)
C17 C18 1.397(7)
C19 C20 1.390(6)
C19 C24 1.406(6)
C20 C21 1.382(7)
C21 C22 1.387(8)
C22 C23 1.383(8)
C23 C24 1.377(7)
O1 C25 1.395(7)
O1 C34 1.426(6)
O1 Li 2.224(9)
O2 C27 1.368(7)
O2 C26 1.380(7)
O2 Li 2.421(9)
O3 C29 1.315(8)
O3 C28 1.380(8)
O3 Li 2.209(9)
O4 C31 1.269(8)
O4 C30 1.314(8)
O4 Li 2.269(10)
O5 C33 1.305(7)
O5 C32 1.416(8)
O5 Li 2.223(9)
O6 Li 1.899(10)
C25 C26 1.471(8)
C27 C28 1.471(10)
C29 C30 1.457(10)
C31 C32 1.363(12)
C33 C34 1.450(8)

loop_
_geom_hbond_atom_site_label_D
_geom_hbond_atom_site_label_H
_geom_hbond_atom_site_label_A
_geom_hbond_distance_DH
_geom_hbond_distance_HA
_geom_hbond_distance_DA
_geom_hbond_angle_DHA
_geom_hbond_site_symmetry_A
O6 H6A S1 0.894(10) 2.467(18) 3.334(4) 163(4) 2_556
O6 H6B S2 0.893(10) 2.384(17) 3.255(4) 165(4) 2_556
